data_7044867
loop_
_publ_author_name
'Jia, Hongli'
'Li, Qi'
'Bayaguud, Aruuhan'
'Huang, Yichao'
'She, Shan'
'Chen, Kun'
'Wei, Yongge'

_publ_section_title
;
 Diversified polyoxovanadate derivatives obtained by copper(i)-catalysed
 azide-alkyne cycloaddition reaction: their synthesis and structural
 characterization.
;
_journal_issue 2
_journal_name_full 'Dalton transactions (Cambridge, England : 2003)'
_journal_page_first 577
_journal_page_last 584
_journal_paper_doi 10.1039/c7dt03822d
_journal_volume 47
_journal_year 2018
_chemical_formula_moiety 'C16 H24 N6 O21 V6, 2(C16 H36 N)'
_chemical_formula_sum 'C48 H96 N8 O21 V6'
_chemical_formula_weight 1426.96
_space_group_crystal_system monoclinic
_space_group_IT_number 14
_space_group_name_Hall '-P 2ybc'
_space_group_name_H-M_alt 'P 1 21/c 1'
_symmetry_space_group_name_Hall '-P 2ybc'
_symmetry_space_group_name_H-M 'P 1 21/c 1'
_atom_sites_solution_hydrogens geom
_audit_creation_date 2017-05-09
_audit_creation_method
;
Olex2 1.2
(compiled 2017.03.28 svn.r3405 for OlexSys, GUI svn.r5335)
;
_audit_update_record
;
2017-07-05 deposited with the CCDC.
2017-11-27 downloaded from the CCDC.
;
_cell_angle_alpha 90
_cell_angle_beta 97.715(3)
_cell_angle_gamma 90
_cell_formula_units_Z 4
_cell_length_a 17.1864(7)
_cell_length_b 15.7148(5)
_cell_length_c 25.1531(8)
_cell_measurement_reflns_used 8664
_cell_measurement_temperature 173.00(10)
_cell_measurement_theta_max 75.8910
_cell_measurement_theta_min 4.0710
_cell_volume 6731.9(4)
_computing_cell_refinement 'CrysAlisPro 1.171.38.43f (Rigaku OD, 2015)'
_computing_data_collection 'CrysAlisPro 1.171.38.43f (Rigaku OD, 2015)'
_computing_data_reduction 'CrysAlisPro 1.171.38.43f (Rigaku OD, 2015)'
_computing_molecular_graphics 'Olex2 (Dolomanov et al., 2009)'
_computing_publication_material 'Olex2 (Dolomanov et al., 2009)'
_computing_structure_refinement 'ShelXL (Sheldrick, 2015)'
_diffrn_ambient_environment N~2~
_diffrn_ambient_temperature 173.00(10)
_diffrn_detector 'CCD plate'
_diffrn_detector_area_resol_mean 5.2137
_diffrn_detector_type AtlasS2
_diffrn_measured_fraction_theta_full 1.000
_diffrn_measured_fraction_theta_max 0.970
_diffrn_measurement_details
;
List of Runs (angles in degrees, time in seconds):

  # Type    Start    End  Width  t~exp~   \w     \q     \k     \f   Frames
#--------------------------------------------------------------------------
  1  \w    -42.00  33.00   1.00    4.68    --  -40.81  38.00 -60.00   75
  2  \w    -46.00 -12.00   1.00    4.68    --  -40.81 125.00 -90.00   34
  3  \w    -55.00  32.00   1.00    4.68    --  -40.81  57.00  60.00   87
  4  \w     31.00  97.00   1.00    4.68    --   40.81-125.00 120.00   66
  5  \w     37.00  97.00   1.00   18.72    --  112.00 -95.00 150.00   60
  6  \w     65.00 121.00   1.00   18.72    --  112.00-125.00  90.00   56
  7  \w     59.00 118.00   1.00   18.72    --  112.00 -30.00-150.00   59
  8  \w     90.00 141.00   1.00   18.72    --  112.00 -61.00-150.00   51
  9  \w     87.00 178.00   1.00   18.72    --  112.00  61.00   0.00   91
 10  \w     96.00 133.00   1.00   18.72    --  112.00 125.00-120.00   37
 11  \w     97.00 171.00   1.00   18.72    --  112.00 125.00-150.00   74
 12  \w     40.00  79.00   1.00   18.72    --  112.00 -61.00-150.00   39
;
_diffrn_measurement_device 'four-circle diffractometer'
_diffrn_measurement_device_type 'SuperNova, Dual, Cu at zero, AtlasS2'
_diffrn_measurement_method '\w scans'
_diffrn_orient_matrix_type 'CrysAlisPro convention (1999,Acta A55,543-557)'
_diffrn_orient_matrix_UB_11 0.0758333000
_diffrn_orient_matrix_UB_12 0.0454676000
_diffrn_orient_matrix_UB_13 -0.0107493000
_diffrn_orient_matrix_UB_21 0.0474526000
_diffrn_orient_matrix_UB_22 -0.0526150000
_diffrn_orient_matrix_UB_23 0.0448155000
_diffrn_orient_matrix_UB_31 0.0136561000
_diffrn_orient_matrix_UB_32 -0.0690989000
_diffrn_orient_matrix_UB_33 -0.0411461000
_diffrn_radiation_monochromator mirror
_diffrn_radiation_probe x-ray
_diffrn_radiation_type CuK\a
_diffrn_radiation_wavelength 1.54184
_diffrn_reflns_av_R_equivalents 0.0510
_diffrn_reflns_av_unetI/netI 0.0595
_diffrn_reflns_Laue_measured_fraction_full 1.000
_diffrn_reflns_Laue_measured_fraction_max 0.970
_diffrn_reflns_limit_h_max 20
_diffrn_reflns_limit_h_min -21
_diffrn_reflns_limit_k_max 12
_diffrn_reflns_limit_k_min -19
_diffrn_reflns_limit_l_max 28
_diffrn_reflns_limit_l_min -31
_diffrn_reflns_number 27976
_diffrn_reflns_point_group_measured_fraction_full 1.000
_diffrn_reflns_point_group_measured_fraction_max 0.970
_diffrn_reflns_theta_full 67.684
_diffrn_reflns_theta_max 76.915
_diffrn_reflns_theta_min 3.546
_diffrn_source 'micro-focus sealed X-ray tube'
_diffrn_source_type 'SuperNova (Cu) X-ray Source'
_exptl_absorpt_coefficient_mu 7.317
_exptl_absorpt_correction_T_max 1.00000
_exptl_absorpt_correction_T_min 0.20209
_exptl_absorpt_correction_type multi-scan
_exptl_absorpt_process_details
;
CrysAlisPro 1.171.38.43f (Rigaku Oxford Diffraction, 2015)
Empirical absorption correction using spherical harmonics,
 implemented in SCALE3 ABSPACK scaling algorithm.
;
_exptl_crystal_colour brown
_exptl_crystal_colour_primary brown
_exptl_crystal_density_diffrn 1.408
_exptl_crystal_description irregular
_exptl_crystal_F_000 2984
_exptl_crystal_size_max 0.7
_exptl_crystal_size_mid 0.5
_exptl_crystal_size_min 0.35
_refine_diff_density_max 0.781
_refine_diff_density_min -1.067
_refine_diff_density_rms 0.089
_refine_ls_extinction_method none
_refine_ls_goodness_of_fit_ref 1.062
_refine_ls_hydrogen_treatment constr
_refine_ls_matrix_type full
_refine_ls_number_parameters 815
_refine_ls_number_reflns 13792
_refine_ls_number_restraints 108
_refine_ls_restrained_S_all 1.059
_refine_ls_R_factor_all 0.0921
_refine_ls_R_factor_gt 0.0781
_refine_ls_shift/su_max 0.001
_refine_ls_shift/su_mean 0.000
_refine_ls_structure_factor_coef Fsqd
_refine_ls_weighting_details 'w=1/[\s^2^(Fo^2^)+(0.1378P)^2^+0.6711P] where P=(Fo^2^+2Fc^2^)/3'
_refine_ls_weighting_scheme calc
_refine_ls_wR_factor_gt 0.2203
_refine_ls_wR_factor_ref 0.2381
_reflns_Friedel_coverage 0.000
_reflns_number_gt 10418
_reflns_number_total 13792
_reflns_threshold_expression 'I > 2\s(I)'
_cod_data_source_file c7dt03822d2.cif
_cod_data_source_block exp_465
_cod_depositor_comments 'Adding full bibliography for 7044864--7044867.cif.'
_cod_database_code 7044867
_shelx_shelxl_version_number 2014/7
_chemical_oxdiff_formula V6CHON
_shelx_space_group_comment
;
The symmetry employed for this shelxl refinement is uniquely defined
by the following loop, which should always be used as a source of
symmetry information in preference to the above space-group names.
They are only intended as comments.
;
_reflns_odcompleteness_completeness 99.93
_reflns_odcompleteness_iscentric 1
_reflns_odcompleteness_theta 68.13
_olex2_refinement_description
;
1. Fixed Uiso
 At 1.2 times of:
  All C(H) groups, All C(H,H) groups, All C(H,H,H,H) groups
 At 1.5 times of:
  All C(H,H,H) groups, All O(H) groups
2. Restrained distances
 C15-C16C \\sim C15-C16B \\sim C15-C16A
 with sigma of 0.02
 O20C-C16C \\sim O20A-C16B \\sim O20B-C16A
 with sigma of 0.02
3. Rigid bond restraints
 C46, C48A, C47B, C48B, C47A
 with sigma for 1-2 distances of 0.01 and sigma for 1-3 distances of 0.01
 C31, C32A, C32B
 with sigma for 1-2 distances of 0.01 and sigma for 1-3 distances of 0.01
 C43, C44A, C44B
 with sigma for 1-2 distances of 0.01 and sigma for 1-3 distances of 0.01
 C1, O21A, O21B
 with sigma for 1-2 distances of 0.01 and sigma for 1-3 distances of 0.01
4. Uiso/Uaniso restraints and constraints
C46 \\sim C48A \\sim C47B \\sim C48B \\sim C47A: within 1.7A with sigma of 0.04
and sigma for terminal atoms of 0.08
C31 \\sim C32A \\sim C32B: within 1.7A with sigma of 0.04 and sigma for
terminal atoms of 0.08
C43 \\sim C44A \\sim C44B: within 1.7A with sigma of 0.04 and sigma for
terminal atoms of 0.08
C1 \\sim O21A \\sim O21B: within 1.7A with sigma of 0.04 and sigma for terminal
atoms of 0.08
Uanis(C16C) = Uanis(C16B) = Uanis(C16A)
Uanis(C16C) = Uanis(O20C)
Uanis(C16B) = Uanis(O20A)
Uanis(C16A) = Uanis(O20B)
5. Others
 Fixed Sof: O20B(0.5) H20B(0.5) C16B(0.3) H16A(0.3) H16B(0.3) H1AA(0.8)
 H1AB(0.8) H1BC(0.2) H1BD(0.2) H31A(0.6) H31B(0.6) H31C(0.4) H31D(0.4)
 C32A(0.6) H32A(0.6) H32B(0.6) H32C(0.6) H46A(0.5) H46B(0.5) H46C(0.5)
 H46D(0.5) C48A(0.5) H48A(0.5) H48B(0.5) H48C(0.5) H43A(0.5) H43B(0.5)
 H43C(0.5) H43D(0.5) C44A(0.5) H44A(0.5) H44B(0.5) H44C(0.5) O21A(0.8)
 H21A(0.8) C44B(0.5) H44D(0.5) H44E(0.5) H44F(0.5) C32B(0.4) H32D(0.4)
 H32E(0.4) H32F(0.4) C47B(0.5) H47A(0.5) H47B(0.5) C48B(0.5) H48D(0.5)
 H48E(0.5) H48F(0.5) O21B(0.2) H21B(0.2) C47A(0.5) H47C(0.5) H47D(0.5)
 C16A(0.5) H16C(0.5) H16D(0.5) O20A(0.3) H20A(0.3) O20C(0.2) H20C(0.2)
 C16C(0.2) H16E(0.2) H16F(0.2)
6.a Secondary CH2 refined with riding coordinates:
 C7(H7A,H7B), C9(H9A,H9B), C0AA(H0AA,H0AB), C11(H11A,H11B), C6(H6A,H6B),
 C10(H10A,H10B), C4(H4A,H4B), C20(H20D,H20E), C29(H29A,H29B), C13(H13A,H13B),
 C30(H30A,H30B), C39(H39A,H39B), C38(H38A,H38B), C37(H37A,H37B), C16B(H16A,
 H16B), C18(H18A,H18B), C1(H1AA,H1AB), C1(H1BC,H1BD), C28(H28A,H28B), C8(H8A,
 H8B), C27(H27A,H27B), C36(H36A,H36B), C21(H21C,H21D), C41(H41A,H41B), C26(H26A,
 H26B), C22(H22A,H22B), C42(H42A,H42B), C35(H35A,H35B), C31(H31A,H31B),
 C31(H31C,H31D), C46(H46A,H46B), C46(H46C,H46D), C23(H23A,H23B), C43(H43A,H43B),
  C43(H43C,H43D), C34(H34A,H34B), C19(H19A,H19B), C47B(H47A,H47B), C47A(H47C,
 H47D), C16A(H16C,H16D), C16C(H16E,H16F)
6.b Me refined with riding coordinates:
 C44B(H44D,H44E,H44F), C32B(H32D,H32E,H32F)
6.c Aromatic/amide H refined with riding coordinates:
 C14(H14), C3(H3)
6.d Idealised Me refined with riding coordinates:
 C44A(H44A,H44B,H44C)
6.e Idealised Me refined as rotating group:
 C40(H40A,H40B,H40C), C17(H17A,H17B,H17C), C25(H25A,H25B,H25C), C32A(H32A,H32B,
 H32C), C48A(H48A,H48B,H48C), C24(H24A,H24B,H24C), C33(H33A,H33B,H33C),
 C48B(H48D,H48E,H48F)
6.f Idealised tetrahedral OH refined with riding coordinates:
 O20B(H20B), O21A(H21A), O20A(H20A)
6.g Idealised tetrahedral OH refined as rotating group:
 O21B(H21B), O20C(H20C)
;
_olex2_submission_special_instructions 'No special instructions were received'
_oxdiff_exptl_absorpt_empirical_details
;
Empirical correction (ABSPACK) includes:
- Absorption correction using spherical harmonics
- Frame scaling
;
_oxdiff_exptl_absorpt_empirical_full_max 2.064
_oxdiff_exptl_absorpt_empirical_full_min 0.462

loop_
_space_group_symop_operation_xyz
'x, y, z'
'-x, y+1/2, -z+1/2'
'-x, -y, -z'
'x, -y-1/2, z-1/2'

loop_
_atom_site_label
_atom_site_type_symbol
_atom_site_fract_x
_atom_site_fract_y
_atom_site_fract_z
_atom_site_U_iso_or_equiv
_atom_site_adp_type
_atom_site_occupancy
_atom_site_site_symmetry_order
_atom_site_calc_flag
_atom_site_refinement_flags_posn
_atom_site_refinement_flags_adp
_atom_site_refinement_flags_occupancy
_atom_site_disorder_assembly
_atom_site_disorder_group
V2 V 0.16262(4) 0.73136(4) 0.67758(2) 0.04810(18) Uani 1 1 d . . . . .
V3 V 0.27685(4) 0.72584(4) 0.79374(3) 0.05244(19) Uani 1 1 d . . . . .
V6 V 0.26591(4) 0.58134(5) 0.71351(3) 0.05240(19) Uani 1 1 d . . . . .
V5 V 0.07376(4) 0.57728(5) 0.70942(3) 0.05245(19) Uani 1 1 d . . . . .
V1 V 0.08395(5) 0.72329(5) 0.78952(3) 0.05348(19) Uani 1 1 d . . . . .
V4 V 0.18706(6) 0.57242(5) 0.82613(3) 0.0584(2) Uani 1 1 d . . . . .
O0AA O 0.17517(15) 0.65231(16) 0.75150(10) 0.0451(5) Uani 1 1 d . . . . .
O4 O 0.23900(19) 0.65893(19) 0.66102(11) 0.0556(7) Uani 1 1 d . . . . .
O15 O 0.25874(19) 0.51318(18) 0.78088(12) 0.0565(7) Uani 1 1 d . . . . .
O14 O 0.01989(19) 0.6495(2) 0.74734(14) 0.0629(7) Uani 1 1 d . . . . .
O18 O 0.1033(2) 0.50920(19) 0.77718(12) 0.0578(7) Uani 1 1 d . . . . .
O12 O 0.16783(17) 0.51654(18) 0.68669(11) 0.0512(6) Uani 1 1 d . . . . .
O5 O 0.08313(18) 0.6560(2) 0.65700(12) 0.0569(7) Uani 1 1 d . . . . .
O10 O 0.33092(17) 0.65379(19) 0.75621(13) 0.0582(7) Uani 1 1 d . . . . .
O16 O 0.2656(2) 0.64807(19) 0.84686(12) 0.0628(8) Uani 1 1 d . . . . .
O17 O 0.1086(2) 0.6451(2) 0.84199(12) 0.0675(9) Uani 1 1 d . . . . .
O11 O 0.32553(19) 0.5191(2) 0.68947(15) 0.0660(8) Uani 1 1 d . . . . .
O13 O 0.0062(2) 0.5139(2) 0.68163(15) 0.0679(8) Uani 1 1 d . . . . .
O2 O 0.24760(16) 0.79327(17) 0.72637(10) 0.0472(6) Uani 1 1 d . . . . .
O6 O 0.1544(2) 0.8005(2) 0.63027(11) 0.0606(7) Uani 1 1 d . . . . .
O8 O 0.18243(19) 0.78727(17) 0.81719(10) 0.0523(6) Uani 1 1 d . . . . .
O7 O 0.0226(2) 0.7846(2) 0.81347(14) 0.0689(9) Uani 1 1 d . . . . .
O9 O 0.3418(2) 0.7909(2) 0.82185(14) 0.0670(9) Uani 1 1 d . . . . .
O19 O 0.1941(3) 0.5048(2) 0.87432(13) 0.0774(11) Uani 1 1 d . . . . .
O3 O 0.09131(17) 0.79230(18) 0.72283(10) 0.0480(6) Uani 1 1 d . . . . .
C7 C 0.1810(3) 0.8782(3) 0.81558(16) 0.0578(10) Uani 1 1 d . . . . .
H7A H 0.2287 0.9000 0.8360 0.069 Uiso 1 1 calc R . . . .
H7B H 0.1369 0.8985 0.8324 0.069 Uiso 1 1 calc R . . . .
C9 C 0.1692(3) 0.4253(3) 0.68829(19) 0.0587(10) Uani 1 1 d . . . . .
H9A H 0.2119 0.4049 0.6702 0.070 Uiso 1 1 calc R . . . .
H9B H 0.1205 0.4036 0.6692 0.070 Uiso 1 1 calc R . . . .
C0AA C 0.2433(3) 0.8838(3) 0.73056(16) 0.0516(8) Uani 1 1 d . . . . .
H0AA H 0.2387 0.9084 0.6949 0.062 Uiso 1 1 calc R . . . .
H0AB H 0.2916 0.9047 0.7508 0.062 Uiso 1 1 calc R . . . .
C11 C 0.2566(3) 0.4218(3) 0.7772(2) 0.0630(11) Uani 1 1 d . . . . .
H11A H 0.2624 0.3976 0.8130 0.076 Uiso 1 1 calc R . . . .
H11B H 0.3002 0.4022 0.7596 0.076 Uiso 1 1 calc R . . . .
C6 C 0.0972(3) 0.8834(3) 0.72671(16) 0.0534(9) Uani 1 1 d . . . . .
H6A H 0.0541 0.9049 0.7441 0.064 Uiso 1 1 calc R . . . .
H6B H 0.0922 0.9073 0.6909 0.064 Uiso 1 1 calc R . . . .
C5 C 0.1741(3) 0.9125(3) 0.75793(16) 0.0532(9) Uani 1 1 d . . . . .
C12 C 0.1795(3) 0.3913(3) 0.7456(2) 0.0610(10) Uani 1 1 d . . . . .
C10 C 0.1105(3) 0.4182(3) 0.7734(2) 0.0654(11) Uani 1 1 d . . . . .
H10A H 0.0625 0.3954 0.7538 0.079 Uiso 1 1 calc R . . . .
H10B H 0.1166 0.3941 0.8092 0.079 Uiso 1 1 calc R . . . .
N3 N 0.1680(2) 1.0566(2) 0.71405(14) 0.0552(8) Uani 1 1 d . . . . .
N2 N 0.2336(3) 1.0804(3) 0.69369(18) 0.0676(10) Uani 1 1 d . . . . .
N7 N 0.2160(3) 0.8071(3) 0.98742(13) 0.0623(9) Uani 1 1 d . . . . .
N4 N 0.1892(4) 0.2460(3) 0.7893(2) 0.0897(16) Uani 1 1 d . . . . .
O20B O 0.1323(11) 0.0425(6) 0.8928(4) 0.086(3) Uani 0.5 1 d D . P A 1
H20B H 0.1608 0.0250 0.8715 0.128 Uiso 0.5 1 calc R . P A 1
C4 C 0.1746(3) 1.0095(3) 0.76426(17) 0.0604(10) Uani 1 1 d . . . . .
H4A H 0.1314 1.0257 0.7833 0.073 Uiso 1 1 calc R . . . .
H4B H 0.2230 1.0260 0.7862 0.073 Uiso 1 1 calc R . . . .
C20 C 0.2015(4) 0.7240(3) 1.01517(18) 0.0735(14) Uani 1 1 d . . . . .
H20D H 0.2461 0.7128 1.0422 0.088 Uiso 1 1 calc R . . . .
H20E H 0.1558 0.7309 1.0335 0.088 Uiso 1 1 calc R . . . .
C29 C 0.2372(4) 0.8740(4) 1.03098(19) 0.0725(13) Uani 1 1 d . . . . .
H29A H 0.1959 0.8752 1.0537 0.087 Uiso 1 1 calc R . . . .
H29B H 0.2851 0.8562 1.0531 0.087 Uiso 1 1 calc R . . . .
C14 C 0.1322(5) 0.2193(4) 0.8171(3) 0.096(2) Uani 1 1 d . . . . .
H14 H 0.0783 0.2273 0.8088 0.115 Uiso 1 1 calc R . . . .
C13 C 0.1794(4) 0.2930(3) 0.7394(2) 0.0720(13) Uani 1 1 d . . . . .
H13A H 0.1301 0.2760 0.7186 0.086 Uiso 1 1 calc R . . . .
H13B H 0.2212 0.2771 0.7190 0.086 Uiso 1 1 calc R . . . .
C30 C 0.2488(5) 0.9626(4) 1.0115(3) 0.0902(18) Uani 1 1 d . . . . .
H30A H 0.1987 0.9857 0.9956 0.108 Uiso 1 1 calc R . . . .
H30B H 0.2833 0.9611 0.9839 0.108 Uiso 1 1 calc R . . . .
C39 C 0.6079(3) 0.3128(3) 0.8602(2) 0.0692(12) Uani 1 1 d . . . . .
H39A H 0.6624 0.3134 0.8539 0.083 Uiso 1 1 calc R . . . .
H39B H 0.6061 0.3315 0.8967 0.083 Uiso 1 1 calc R . . . .
C40 C 0.5769(4) 0.2237(4) 0.8537(2) 0.0799(15) Uani 1 1 d . . . . .
H40A H 0.5812 0.2039 0.8181 0.120 Uiso 1 1 calc GR . . . .
H40B H 0.5228 0.2229 0.8595 0.120 Uiso 1 1 calc GR . . . .
H40C H 0.6069 0.1873 0.8794 0.120 Uiso 1 1 calc GR . . . .
C38 C 0.5616(4) 0.3745(3) 0.8219(3) 0.0783(15) Uani 1 1 d . . . . .
H38A H 0.5679 0.3593 0.7853 0.094 Uiso 1 1 calc R . . . .
H38B H 0.5063 0.3698 0.8256 0.094 Uiso 1 1 calc R . . . .
C37 C 0.5876(3) 0.4653(3) 0.8322(2) 0.0728(13) Uani 1 1 d . . . . .
H37A H 0.6344 0.4748 0.8153 0.087 Uiso 1 1 calc R . . . .
H37B H 0.6020 0.4728 0.8705 0.087 Uiso 1 1 calc R . . . .
N6 N 0.2513(6) 0.1815(4) 0.8566(4) 0.136(3) Uani 1 1 d . . . . .
C16B C 0.124(2) 0.134(2) 0.9008(17) 0.116(6) Uani 0.3 1 d D . P B 2
H16A H 0.1352 0.1595 0.9360 0.140 Uiso 0.3 1 calc R . P B 2
H16B H 0.0681 0.1393 0.8886 0.140 Uiso 0.3 1 calc R . P B 2
C18 C 0.1689(6) 0.5699(5) 1.0106(3) 0.113(3) Uani 1 1 d . . . . .
H18A H 0.1219 0.5818 1.0268 0.135 Uiso 1 1 calc R . . . .
H18B H 0.1571 0.5229 0.9858 0.135 Uiso 1 1 calc R . . . .
C17 C 0.2305(8) 0.5437(5) 1.0525(4) 0.156(5) Uani 1 1 d . . . . .
H17A H 0.2765 0.5286 1.0367 0.233 Uiso 1 1 calc GR . . . .
H17B H 0.2131 0.4953 1.0710 0.233 Uiso 1 1 calc GR . . . .
H17C H 0.2427 0.5896 1.0773 0.233 Uiso 1 1 calc GR . . . .
N1 N 0.2091(3) 1.1232(3) 0.64919(18) 0.0716(11) Uani 1 1 d . . . . .
C3 C 0.1032(3) 1.0839(3) 0.68320(19) 0.0618(11) Uani 1 1 d . . . . .
H3 H 0.0513 1.0760 0.6887 0.074 Uiso 1 1 calc R . . . .
C2 C 0.1299(4) 1.1255(3) 0.6424(2) 0.0697(13) Uani 1 1 d . . . . .
C1 C 0.0825(5) 1.1734(5) 0.5972(3) 0.0942(19) Uani 1 1 d . U . . .
H1AA H 0.0764 1.2320 0.6080 0.113 Uiso 0.8 1 calc R . P C 1
H1AB H 0.1104 1.1734 0.5662 0.113 Uiso 0.8 1 calc R . P C 1
H1BC H 0.0304 1.1830 0.6068 0.113 Uiso 0.2 1 calc R . P D 2
H1BD H 0.1066 1.2286 0.5940 0.113 Uiso 0.2 1 calc R . P D 2
N0AA N 0.5274(2) 0.5330(3) 0.81220(19) 0.0677(10) Uani 1 1 d . . . . .
C28 C 0.1433(3) 0.8343(3) 0.94962(16) 0.0615(11) Uani 1 1 d . . . . .
H28A H 0.1544 0.8881 0.9334 0.074 Uiso 1 1 calc R . . . .
H28B H 0.1337 0.7926 0.9211 0.074 Uiso 1 1 calc R . . . .
C8 C 0.5683(4) 0.6186(4) 0.8244(3) 0.0823(16) Uani 1 1 d . . . . .
H8A H 0.5870 0.6213 0.8625 0.099 Uiso 1 1 calc R . . . .
H8B H 0.6138 0.6214 0.8054 0.099 Uiso 1 1 calc R . . . .
C27 C 0.0692(3) 0.8441(3) 0.97518(19) 0.0682(12) Uani 1 1 d . . . . .
H27A H 0.0498 0.7883 0.9836 0.082 Uiso 1 1 calc R . . . .
H27B H 0.0806 0.8757 1.0084 0.082 Uiso 1 1 calc R . . . .
C36 C 0.5006(3) 0.5235(3) 0.7524(2) 0.0708(13) Uani 1 1 d . . . . .
H36A H 0.4591 0.5645 0.7420 0.085 Uiso 1 1 calc R . . . .
H36B H 0.4784 0.4672 0.7459 0.085 Uiso 1 1 calc R . . . .
C21 C 0.2826(3) 0.7978(4) 0.95334(18) 0.0699(12) Uani 1 1 d . . . . .
H21C H 0.2681 0.7548 0.9262 0.084 Uiso 1 1 calc R . . . .
H21D H 0.2887 0.8512 0.9350 0.084 Uiso 1 1 calc R . . . .
C41 C 0.4537(3) 0.5254(4) 0.8392(3) 0.0807(16) Uani 1 1 d . . . . .
H41A H 0.4187 0.5718 0.8268 0.097 Uiso 1 1 calc R . . . .
H41B H 0.4273 0.4727 0.8276 0.097 Uiso 1 1 calc R . . . .
C26 C 0.0072(4) 0.8902(4) 0.9378(2) 0.0756(14) Uani 1 1 d . . . . .
H26A H -0.0030 0.8585 0.9045 0.091 Uiso 1 1 calc R . . . .
H26B H 0.0273 0.9456 0.9295 0.091 Uiso 1 1 calc R . . . .
C25 C -0.0692(4) 0.9021(5) 0.9603(3) 0.099(2) Uani 1 1 d . . . . .
H25A H -0.1053 0.9335 0.9352 0.149 Uiso 1 1 calc GR . . . .
H25B H -0.0597 0.9329 0.9935 0.149 Uiso 1 1 calc GR . . . .
H25C H -0.0913 0.8475 0.9666 0.149 Uiso 1 1 calc GR . . . .
C22 C 0.3606(4) 0.7738(6) 0.9846(2) 0.099(2) Uani 1 1 d . . . . .
H22A H 0.3738 0.8145 1.0134 0.119 Uiso 1 1 calc R . . . .
H22B H 0.3560 0.7182 1.0007 0.119 Uiso 1 1 calc R . . . .
C42 C 0.4674(4) 0.5268(6) 0.8998(3) 0.104(2) Uani 1 1 d . . . . .
H42A H 0.5039 0.4819 0.9126 0.125 Uiso 1 1 calc R . . . .
H42B H 0.4908 0.5808 0.9118 0.125 Uiso 1 1 calc R . . . .
C35 C 0.5645(4) 0.5360(5) 0.7167(3) 0.0915(18) Uani 1 1 d . . . . .
H35A H 0.5821 0.5947 0.7184 0.110 Uiso 1 1 calc R . . . .
H35B H 0.6091 0.4999 0.7288 0.110 Uiso 1 1 calc R . . . .
C31 C 0.2842(6) 1.0199(6) 1.0570(4) 0.122(3) Uani 1 1 d . U . . .
H31A H 0.2489 1.0201 1.0840 0.147 Uiso 0.6 1 calc R . P E 1
H31B H 0.3330 0.9941 1.0732 0.147 Uiso 0.6 1 calc R . P E 1
H31C H 0.2766 0.9969 1.0917 0.147 Uiso 0.4 1 calc R . P F 2
H31D H 0.2629 1.0770 1.0534 0.147 Uiso 0.4 1 calc R . P F 2
C32A C 0.3007(12) 1.1080(10) 1.0444(8) 0.159(8) Uani 0.6 1 d . U P G 1
H32A H 0.3395 1.1095 1.0203 0.239 Uiso 0.6 1 calc GR . P G 1
H32B H 0.3200 1.1377 1.0768 0.239 Uiso 0.6 1 calc GR . P G 1
H32C H 0.2534 1.1347 1.0277 0.239 Uiso 0.6 1 calc GR . P G 1
C46 C 0.5168(4) 0.6953(4) 0.8091(4) 0.099(2) Uani 1 1 d . U . . .
H46A H 0.4850 0.7082 0.8371 0.119 Uiso 0.5 1 calc R . P H 1
H46B H 0.4822 0.6845 0.7760 0.119 Uiso 0.5 1 calc R . P H 1
H46C H 0.5092 0.7006 0.7703 0.119 Uiso 0.5 1 calc R . P I 2
H46D H 0.4657 0.6854 0.8203 0.119 Uiso 0.5 1 calc R . P I 2
C23 C 0.4257(4) 0.7715(7) 0.9501(3) 0.119(3) Uani 1 1 d . . . . .
H23A H 0.4286 0.8262 0.9326 0.143 Uiso 1 1 calc R . . . .
H23B H 0.4139 0.7287 0.9225 0.143 Uiso 1 1 calc R . . . .
C48A C 0.6165(11) 0.7968(10) 0.8031(8) 0.093(4) Uani 0.5 1 d . U P J 2
H48A H 0.6004 0.7921 0.7651 0.139 Uiso 0.5 1 calc GR . P J 2
H48B H 0.6587 0.7578 0.8137 0.139 Uiso 0.5 1 calc GR . P J 2
H48C H 0.6338 0.8538 0.8116 0.139 Uiso 0.5 1 calc GR . P J 2
C43 C 0.3920(6) 0.5146(9) 0.9232(4) 0.148(4) Uani 1 1 d . U . . .
H43A H 0.3572 0.5614 0.9111 0.178 Uiso 0.5 1 calc R . P K 1
H43B H 0.3674 0.4628 0.9083 0.178 Uiso 0.5 1 calc R . P K 1
H43C H 0.3491 0.5421 0.9006 0.178 Uiso 0.5 1 calc R . P L 2
H43D H 0.3965 0.5405 0.9585 0.178 Uiso 0.5 1 calc R . P L 2
C24 C 0.5040(6) 0.7518(10) 0.9826(4) 0.173(6) Uani 1 1 d . . . . .
H24A H 0.5433 0.7464 0.9589 0.259 Uiso 1 1 calc GR . . . .
H24B H 0.5004 0.6994 1.0017 0.259 Uiso 1 1 calc GR . . . .
H24C H 0.5183 0.7970 1.0076 0.259 Uiso 1 1 calc GR . . . .
C44A C 0.3967(13) 0.5097(19) 0.9798(9) 0.160(10) Uani 0.5 1 d . U P M 1
H44A H 0.3623 0.4657 0.9892 0.240 Uiso 0.5 1 calc R . P M 1
H44B H 0.3814 0.5632 0.9936 0.240 Uiso 0.5 1 calc R . P M 1
H44C H 0.4497 0.4967 0.9949 0.240 Uiso 0.5 1 calc R . P M 1
C34 C 0.5314(5) 0.5133(5) 0.6595(3) 0.099(2) Uani 1 1 d . . . . .
H34A H 0.5143 0.4545 0.6584 0.118 Uiso 1 1 calc R . . . .
H34B H 0.4858 0.5485 0.6484 0.118 Uiso 1 1 calc R . . . .
O21A O 0.0048(4) 1.1354(5) 0.5824(2) 0.113(2) Uani 0.8 1 d . U P N 1
H21A H 0.0009 1.1177 0.5515 0.169 Uiso 0.8 1 calc R . P N 1
C33 C 0.5899(6) 0.5251(8) 0.6202(4) 0.141(4) Uani 1 1 d . . . . .
H33A H 0.5654 0.5111 0.5847 0.212 Uiso 1 1 calc GR . . . .
H33B H 0.6342 0.4884 0.6299 0.212 Uiso 1 1 calc GR . . . .
H33C H 0.6072 0.5832 0.6210 0.212 Uiso 1 1 calc GR . . . .
C19 C 0.1889(4) 0.6482(4) 0.9790(2) 0.0834(16) Uani 1 1 d . . . . .
H19A H 0.2361 0.6372 0.9628 0.100 Uiso 1 1 calc R . . . .
H19B H 0.1464 0.6596 0.9505 0.100 Uiso 1 1 calc R . . . .
N5 N 0.2616(5) 0.2242(4) 0.8127(3) 0.123(3) Uani 1 1 d . . . . .
C15 C 0.1722(8) 0.1771(4) 0.8608(3) 0.123(4) Uani 1 1 d D . . . .
C44B C 0.3748(19) 0.419(2) 0.9275(12) 0.221(14) Uani 0.5 1 d . U P M 2
H44D H 0.3268 0.4114 0.9425 0.332 Uiso 0.5 1 calc R . P M 2
H44E H 0.3699 0.3939 0.8925 0.332 Uiso 0.5 1 calc R . P M 2
H44F H 0.4171 0.3923 0.9503 0.332 Uiso 0.5 1 calc R . P M 2
C32B C 0.3701(15) 1.0177(19) 1.0484(13) 0.151(10) Uani 0.4 1 d . U P G 2
H32D H 0.4004 1.0521 1.0752 0.227 Uiso 0.4 1 calc R . P G 2
H32E H 0.3889 0.9601 1.0514 0.227 Uiso 0.4 1 calc R . P G 2
H32F H 0.3754 1.0394 1.0134 0.227 Uiso 0.4 1 calc R . P G 2
C47B C 0.5769(11) 0.7754(9) 0.8012(8) 0.092(4) Uani 0.5 1 d . U P O 1
H47A H 0.6106 0.7599 0.7747 0.110 Uiso 0.5 1 calc R . P O 1
H47B H 0.5463 0.8247 0.7878 0.110 Uiso 0.5 1 calc R . P O 1
C48B C 0.6250(11) 0.7973(10) 0.8508(7) 0.112(5) Uani 0.5 1 d . U P O 1
H48D H 0.6511 0.8504 0.8466 0.168 Uiso 0.5 1 calc GR . P O 1
H48E H 0.6634 0.7535 0.8600 0.168 Uiso 0.5 1 calc GR . P O 1
H48F H 0.5925 0.8025 0.8788 0.168 Uiso 0.5 1 calc GR . P O 1
O21B O 0.075(2) 1.136(2) 0.5499(9) 0.118(9) Uani 0.2 1 d . U P N 2
H21B H 0.1014 1.1619 0.5303 0.178 Uiso 0.2 1 calc GR . P N 2
C47A C 0.5484(7) 0.7760(7) 0.8325(6) 0.074(3) Uani 0.5 1 d . U P J 2
H47C H 0.5656 0.7696 0.8706 0.088 Uiso 0.5 1 calc R . P J 2
H47D H 0.5089 0.8204 0.8273 0.088 Uiso 0.5 1 calc R . P J 2
C16A C 0.1554(11) 0.1264(7) 0.9092(4) 0.086(3) Uani 0.5 1 d D . P A 1
H16C H 0.2020 0.1243 0.9356 0.103 Uiso 0.5 1 calc R . P A 1
H16D H 0.1138 0.1537 0.9255 0.103 Uiso 0.5 1 calc R . P A 1
O20A O 0.146(2) 0.0462(17) 0.9032(11) 0.116(6) Uani 0.3 1 d D . P B 2
H20A H 0.1191 0.0201 0.8790 0.174 Uiso 0.3 1 calc R . P B 2
O20C O 0.0407(17) 0.1724(18) 0.9161(9) 0.116(6) Uani 0.2 1 d D . P B 3
H20C H 0.0049 0.1567 0.8934 0.174 Uiso 0.2 1 calc GR . P B 3
C16C C 0.115(3) 0.147(4) 0.900(2) 0.116(6) Uani 0.2 1 d D . P B 3
H16E H 0.1058 0.0877 0.8901 0.140 Uiso 0.2 1 calc R . P B 3
H16F H 0.1492 0.1445 0.9343 0.140 Uiso 0.2 1 calc R . P B 3

loop_
_atom_site_aniso_label
_atom_site_aniso_U_11
_atom_site_aniso_U_22
_atom_site_aniso_U_33
_atom_site_aniso_U_23
_atom_site_aniso_U_13
_atom_site_aniso_U_12
V2 0.0541(4) 0.0518(4) 0.0374(3) -0.0010(2) 0.0024(2) -0.0011(3)
V3 0.0529(4) 0.0443(3) 0.0546(4) -0.0028(3) -0.0130(3) -0.0042(3)
V6 0.0427(4) 0.0496(4) 0.0628(4) -0.0088(3) -0.0010(3) -0.0034(3)
V5 0.0431(4) 0.0556(4) 0.0566(4) -0.0070(3) -0.0008(3) -0.0071(3)
V1 0.0602(4) 0.0531(4) 0.0489(4) -0.0013(3) 0.0140(3) -0.0031(3)
V4 0.0802(5) 0.0459(4) 0.0462(4) 0.0006(3) -0.0026(3) -0.0058(3)
O0AA 0.0453(13) 0.0459(13) 0.0428(12) -0.0034(10) 0.0007(10) -0.0011(11)
O4 0.0613(17) 0.0569(16) 0.0485(14) -0.0084(12) 0.0073(12) -0.0087(13)
O15 0.0571(17) 0.0432(14) 0.0636(16) -0.0048(12) -0.0120(13) -0.0042(12)
O14 0.0500(16) 0.0636(18) 0.0762(19) -0.0007(15) 0.0130(14) -0.0079(14)
O18 0.0675(19) 0.0496(15) 0.0556(15) -0.0024(12) 0.0051(13) -0.0114(13)
O12 0.0499(15) 0.0488(14) 0.0517(14) -0.0108(11) -0.0050(11) -0.0066(12)
O5 0.0558(16) 0.0580(16) 0.0527(14) -0.0027(12) -0.0084(12) -0.0067(13)
O10 0.0438(14) 0.0488(15) 0.0761(19) -0.0070(13) -0.0138(13) -0.0061(12)
O16 0.087(2) 0.0468(14) 0.0471(14) -0.0028(12) -0.0181(14) -0.0040(14)
O17 0.105(3) 0.0550(16) 0.0453(14) 0.0040(12) 0.0197(16) -0.0037(17)
O11 0.0496(16) 0.0572(17) 0.089(2) -0.0158(16) 0.0003(15) -0.0021(14)
O13 0.0513(17) 0.0635(18) 0.085(2) -0.0086(16) -0.0055(15) -0.0129(15)
O2 0.0468(14) 0.0456(13) 0.0471(13) -0.0028(10) -0.0009(10) -0.0025(11)
O6 0.076(2) 0.0639(17) 0.0412(13) 0.0010(12) 0.0060(13) -0.0015(15)
O8 0.0724(19) 0.0441(13) 0.0390(12) -0.0011(10) 0.0019(12) -0.0019(13)
O7 0.083(2) 0.0615(18) 0.0681(19) -0.0008(15) 0.0304(17) 0.0018(16)
O9 0.067(2) 0.0521(16) 0.0734(19) -0.0064(14) -0.0230(16) -0.0067(14)
O19 0.124(3) 0.0502(16) 0.0542(16) 0.0048(14) -0.0008(18) -0.0005(19)
O3 0.0482(14) 0.0513(14) 0.0443(12) 0.0010(11) 0.0052(11) -0.0001(11)
C7 0.082(3) 0.045(2) 0.0446(19) -0.0021(15) 0.0054(19) 0.0002(19)
C9 0.058(2) 0.050(2) 0.065(2) -0.0140(18) -0.0029(19) -0.0062(18)
C0AA 0.059(2) 0.0467(19) 0.0484(18) 0.0011(15) 0.0030(16) -0.0047(17)
C11 0.066(3) 0.046(2) 0.072(3) -0.0067(18) -0.009(2) -0.0030(19)
C6 0.060(2) 0.051(2) 0.0502(19) 0.0054(16) 0.0106(17) 0.0057(18)
C5 0.063(2) 0.052(2) 0.0438(18) -0.0003(15) 0.0050(17) 0.0021(18)
C12 0.065(3) 0.044(2) 0.070(3) -0.0085(18) -0.007(2) -0.0085(18)
C10 0.077(3) 0.053(2) 0.064(3) -0.0028(19) 0.002(2) -0.012(2)
N3 0.065(2) 0.0466(17) 0.0544(18) 0.0024(14) 0.0105(16) 0.0039(15)
N2 0.067(2) 0.061(2) 0.075(2) 0.0088(19) 0.011(2) -0.0008(18)
N7 0.079(3) 0.068(2) 0.0389(15) 0.0018(15) 0.0041(16) 0.007(2)
N4 0.126(5) 0.045(2) 0.089(3) -0.006(2) -0.021(3) -0.009(2)
O20B 0.140(8) 0.047(4) 0.060(4) 0.010(3) -0.023(5) -0.020(4)
C4 0.081(3) 0.050(2) 0.049(2) -0.0007(17) 0.0059(19) 0.002(2)
C20 0.101(4) 0.074(3) 0.045(2) 0.010(2) 0.010(2) 0.014(3)
C29 0.084(3) 0.082(3) 0.047(2) -0.009(2) -0.005(2) 0.005(3)
C14 0.147(7) 0.056(3) 0.077(3) -0.007(2) -0.010(4) -0.034(4)
C13 0.083(4) 0.051(2) 0.078(3) -0.009(2) -0.007(3) -0.011(2)
C30 0.121(6) 0.074(3) 0.073(3) -0.010(3) 0.003(3) -0.009(3)
C39 0.067(3) 0.066(3) 0.072(3) 0.003(2) -0.001(2) 0.012(2)
C40 0.083(4) 0.071(3) 0.081(3) 0.002(3) -0.009(3) 0.012(3)
C38 0.070(3) 0.064(3) 0.089(4) -0.005(3) -0.029(3) 0.014(2)
C37 0.058(3) 0.062(3) 0.089(3) -0.003(2) -0.023(2) 0.011(2)
N6 0.184(9) 0.067(3) 0.137(6) 0.002(4) -0.055(6) 0.021(5)
C16B 0.154(13) 0.099(10) 0.080(7) 0.011(6) -0.044(8) 0.020(8)
C18 0.159(8) 0.076(4) 0.101(5) 0.008(4) 0.010(5) -0.019(5)
C17 0.280(16) 0.081(5) 0.096(5) 0.014(4) -0.009(7) 0.003(7)
N1 0.088(3) 0.060(2) 0.069(2) 0.0146(19) 0.018(2) 0.007(2)
C3 0.066(3) 0.059(2) 0.061(2) 0.0062(19) 0.009(2) 0.023(2)
C2 0.093(4) 0.056(2) 0.060(2) 0.0036(19) 0.011(2) 0.025(2)
C1 0.117(5) 0.092(4) 0.074(3) 0.021(3) 0.012(3) 0.037(4)
N0AA 0.050(2) 0.056(2) 0.088(3) -0.0072(19) -0.0205(19) 0.0060(17)
C28 0.076(3) 0.064(2) 0.0412(18) -0.0006(17) -0.0018(18) 0.003(2)
C8 0.065(3) 0.066(3) 0.105(4) -0.010(3) -0.028(3) 0.003(3)
C27 0.082(3) 0.069(3) 0.055(2) -0.002(2) 0.013(2) -0.002(2)
C36 0.061(3) 0.059(3) 0.084(3) 0.004(2) -0.024(2) 0.003(2)
C21 0.077(3) 0.083(3) 0.048(2) 0.005(2) 0.004(2) 0.003(3)
C41 0.061(3) 0.072(3) 0.100(4) -0.001(3) -0.020(3) 0.016(3)
C26 0.080(3) 0.076(3) 0.069(3) -0.016(2) 0.002(2) 0.005(3)
C25 0.080(4) 0.119(5) 0.097(4) -0.040(4) 0.005(3) 0.008(4)
C22 0.083(4) 0.149(7) 0.063(3) 0.004(4) -0.001(3) 0.026(4)
C42 0.081(4) 0.126(6) 0.097(4) 0.006(4) -0.013(3) 0.036(4)
C35 0.065(3) 0.108(5) 0.094(4) 0.014(4) -0.016(3) 0.013(3)
C31 0.111(6) 0.106(5) 0.137(7) -0.043(5) -0.032(5) 0.006(5)
C32A 0.176(17) 0.102(8) 0.178(16) -0.046(9) -0.055(14) -0.035(11)
C46 0.090(4) 0.059(3) 0.137(6) -0.005(3) -0.030(4) 0.001(3)
C23 0.084(5) 0.194(10) 0.077(4) 0.017(5) 0.006(3) 0.042(5)
C48A 0.096(11) 0.071(8) 0.115(11) 0.005(7) 0.030(9) -0.003(7)
C43 0.110(7) 0.207(11) 0.133(7) 0.052(8) 0.031(6) 0.062(8)
C24 0.097(6) 0.302(19) 0.117(7) 0.019(10) 0.008(5) 0.029(9)
C44A 0.126(15) 0.23(3) 0.125(10) 0.045(17) 0.025(12) 0.057(18)
C34 0.106(5) 0.087(4) 0.097(4) -0.006(4) -0.009(4) 0.007(4)
O21A 0.099(4) 0.167(7) 0.070(3) 0.001(4) 0.004(3) 0.036(4)
C33 0.114(7) 0.199(11) 0.110(6) 0.014(7) 0.014(5) 0.013(8)
C19 0.105(5) 0.074(3) 0.067(3) 0.004(3) -0.001(3) -0.002(3)
N5 0.142(6) 0.073(3) 0.138(6) 0.006(4) -0.045(5) 0.020(4)
C15 0.226(12) 0.050(3) 0.079(4) 0.002(3) -0.032(6) -0.027(5)
C44B 0.21(3) 0.245(18) 0.19(2) 0.14(2) -0.03(2) 0.02(2)
C32B 0.108(11) 0.15(2) 0.18(2) -0.04(2) -0.032(14) 0.002(16)
C47B 0.084(10) 0.060(7) 0.130(11) 0.002(7) 0.010(9) -0.001(6)
C48B 0.131(13) 0.093(9) 0.115(10) -0.010(8) 0.028(8) -0.036(9)
O21B 0.14(2) 0.14(2) 0.071(10) 0.009(11) -0.003(13) 0.049(18)
C47A 0.059(6) 0.065(5) 0.097(8) -0.014(5) 0.010(5) 0.000(4)
C16A 0.140(8) 0.047(4) 0.060(4) 0.010(3) -0.023(5) -0.020(4)
O20A 0.154(13) 0.099(10) 0.080(7) 0.011(6) -0.044(8) 0.020(8)
O20C 0.154(13) 0.099(10) 0.080(7) 0.011(6) -0.044(8) 0.020(8)
C16C 0.154(13) 0.099(10) 0.080(7) 0.011(6) -0.044(8) 0.020(8)

loop_
_atom_type_symbol
_atom_type_description
_atom_type_scat_dispersion_real
_atom_type_scat_dispersion_imag
_atom_type_scat_source
C C 0.0181 0.0091 'International Tables Vol C Tables 4.2.6.8 and 6.1.1.4'
H H 0.0000 0.0000 'International Tables Vol C Tables 4.2.6.8 and 6.1.1.4'
N N 0.0311 0.0180 'International Tables Vol C Tables 4.2.6.8 and 6.1.1.4'
O O 0.0492 0.0322 'International Tables Vol C Tables 4.2.6.8 and 6.1.1.4'
V V 0.0687 2.1097 'International Tables Vol C Tables 4.2.6.8 and 6.1.1.4'

loop_
_geom_angle_atom_site_label_1
_geom_angle_atom_site_label_2
_geom_angle_atom_site_label_3
_geom_angle
V6 V2 V5 65.98(2)
O0AA V2 V6 47.56(7)
O0AA V2 V5 47.72(7)
O4 V2 V6 33.84(9)
O4 V2 V5 88.02(10)
O4 V2 O0AA 81.40(12)
O4 V2 O5 93.69(14)
O4 V2 O2 87.46(13)
O4 V2 O3 158.66(12)
O5 V2 V6 88.05(10)
O5 V2 V5 34.22(10)
O5 V2 O0AA 81.94(12)
O5 V2 O2 158.83(13)
O5 V2 O3 88.84(13)
O2 V2 V6 81.17(8)
O2 V2 V5 124.89(8)
O2 V2 O0AA 77.32(10)
O6 V2 V6 137.89(13)
O6 V2 V5 137.82(13)
O6 V2 O0AA 171.31(13)
O6 V2 O4 104.34(16)
O6 V2 O5 103.93(16)
O6 V2 O2 96.22(15)
O6 V2 O3 95.56(14)
O3 V2 V6 125.33(8)
O3 V2 V5 82.21(8)
O3 V2 O0AA 77.99(10)
O3 V2 O2 82.74(12)
V6 V3 V4 66.07(2)
O0AA V3 V6 47.33(7)
O0AA V3 V4 47.52(7)
O10 V3 V6 34.19(9)
O10 V3 V4 87.60(10)
O10 V3 O0AA 81.51(11)
O10 V3 O16 94.28(16)
O10 V3 O2 88.74(13)
O10 V3 O8 158.51(13)
O16 V3 V6 89.01(9)
O16 V3 V4 33.89(10)
O16 V3 O0AA 81.40(12)
O16 V3 O2 157.83(14)
O16 V3 O8 86.50(14)
O2 V3 V6 81.20(8)
O2 V3 V4 124.65(8)
O2 V3 O0AA 77.33(10)
O2 V3 O8 82.85(11)
O8 V3 V6 124.51(9)
O8 V3 V4 81.11(9)
O8 V3 O0AA 77.37(11)
O9 V3 V6 138.45(15)
O9 V3 V4 137.43(14)
O9 V3 O0AA 171.46(15)
O9 V3 O10 104.64(17)
O9 V3 O16 103.75(17)
O9 V3 O2 96.68(15)
O9 V3 O8 95.99(17)
V2 V6 V3 66.09(2)
O0AA V6 V2 47.25(7)
O0AA V6 V3 47.52(7)
O4 V6 V2 34.19(9)
O4 V6 V3 88.16(9)
O4 V6 O0AA 81.44(12)
O4 V6 O15 158.30(14)
O4 V6 O12 88.62(13)
O4 V6 O10 94.86(14)
O15 V6 V2 124.44(10)
O15 V6 V3 81.03(9)
O15 V6 O0AA 77.37(12)
O12 V6 V2 82.06(9)
O12 V6 V3 125.38(9)
O12 V6 O0AA 78.11(11)
O12 V6 O15 82.53(12)
O10 V6 V2 88.74(10)
O10 V6 V3 33.59(10)
O10 V6 O0AA 81.10(12)
O10 V6 O15 86.50(14)
O10 V6 O12 158.16(14)
O11 V6 V2 138.50(15)
O11 V6 V3 136.72(12)
O11 V6 O0AA 172.04(15)
O11 V6 O4 104.54(18)
O11 V6 O15 96.16(17)
O11 V6 O12 96.59(15)
O11 V6 O10 103.34(16)
V2 V5 V1 65.53(2)
O0AA V5 V2 47.02(7)
O0AA V5 V1 47.21(7)
O14 V5 V2 87.12(10)
O14 V5 V1 33.73(11)
O14 V5 O0AA 80.94(13)
O14 V5 O18 88.64(15)
O14 V5 O12 157.88(14)
O14 V5 O5 93.22(15)
O18 V5 V2 124.65(9)
O18 V5 V1 81.67(9)
O18 V5 O0AA 77.82(11)
O18 V5 O12 82.45(13)
O12 V5 V2 81.49(9)
O12 V5 V1 124.42(8)
O12 V5 O0AA 77.42(10)
O5 V5 V2 34.18(9)
O5 V5 V1 87.96(10)
O5 V5 O0AA 81.20(12)
O5 V5 O18 158.38(14)
O5 V5 O12 87.96(14)
O13 V5 V2 137.50(14)
O13 V5 V1 136.52(14)
O13 V5 O0AA 173.56(16)
O13 V5 O14 103.05(18)
O13 V5 O18 97.08(17)
O13 V5 O12 98.13(16)
O13 V5 O5 103.45(17)
V4 V1 V5 65.81(2)
O0AA V1 V5 47.41(7)
O0AA V1 V4 47.59(7)
O14 V1 V5 33.30(10)
O14 V1 V4 87.84(11)
O14 V1 O0AA 80.71(12)
O14 V1 O8 158.07(13)
O14 V1 O3 87.62(14)
O17 V1 V5 87.58(10)
O17 V1 V4 34.65(11)
O17 V1 O0AA 82.22(13)
O17 V1 O14 93.21(16)
O17 V1 O8 89.06(15)
O17 V1 O3 159.50(15)
O8 V1 V5 125.25(9)
O8 V1 V4 81.67(9)
O8 V1 O0AA 78.00(11)
O8 V1 O3 82.83(12)
O7 V1 V5 135.98(15)
O7 V1 V4 138.00(13)
O7 V1 O0AA 172.86(14)
O7 V1 O14 102.87(18)
O7 V1 O17 103.58(17)
O7 V1 O8 97.76(17)
O7 V1 O3 96.17(15)
O3 V1 V5 81.90(8)
O3 V1 V4 125.08(8)
O3 V1 O0AA 77.70(10)
V1 V4 V3 66.04(2)
O0AA V4 V3 47.40(7)
O0AA V4 V1 47.47(7)
O15 V4 V3 81.01(9)
O15 V4 V1 124.57(9)
O15 V4 O0AA 77.28(11)
O15 V4 O18 82.43(13)
O18 V4 V3 124.93(9)
O18 V4 V1 81.96(10)
O18 V4 O0AA 77.78(11)
O16 V4 V3 34.29(9)
O16 V4 V1 87.53(11)
O16 V4 O0AA 81.68(12)
O16 V4 O15 88.72(15)
O16 V4 O18 158.96(13)
O16 V4 O17 93.95(17)
O17 V4 V3 88.81(11)
O17 V4 V1 33.81(9)
O17 V4 O0AA 81.26(11)
O17 V4 O15 157.76(13)
O17 V4 O18 87.41(16)
O19 V4 V3 137.76(16)
O19 V4 V1 136.88(17)
O19 V4 O0AA 172.50(14)
O19 V4 O15 97.52(18)
O19 V4 O18 96.29(17)
O19 V4 O16 103.79(18)
O19 V4 O17 103.23(19)
V2 O0AA V3 95.18(10)
V2 O0AA V6 85.19(9)
V2 O0AA V5 85.26(9)
V2 O0AA V1 94.81(10)
V2 O0AA V4 179.66(14)
V3 O0AA V5 179.41(15)
V3 O0AA V1 94.97(10)
V3 O0AA V4 85.08(9)
V6 O0AA V3 85.15(9)
V6 O0AA V5 94.50(10)
V6 O0AA V1 179.87(16)
V6 O0AA V4 95.06(10)
V1 O0AA V5 85.38(9)
V1 O0AA V4 84.94(9)
V4 O0AA V5 94.49(10)
V6 O4 V2 111.98(15)
V4 O15 V6 109.84(14)
C11 O15 V6 118.6(3)
C11 O15 V4 119.1(3)
V5 O14 V1 112.97(17)
V5 O18 V4 109.34(14)
C10 O18 V5 119.0(3)
C10 O18 V4 117.9(3)
V6 O12 V5 109.41(13)
C9 O12 V6 119.2(3)
C9 O12 V5 118.3(3)
V2 O5 V5 111.60(15)
V3 O10 V6 112.22(16)
V4 O16 V3 111.82(15)
V1 O17 V4 111.55(16)
V3 O2 V2 109.68(13)
C0AA O2 V2 118.9(3)
C0AA O2 V3 118.2(2)
V1 O8 V3 109.16(13)
C7 O8 V3 118.4(3)
C7 O8 V1 118.6(3)
V1 O3 V2 108.91(13)
C6 O3 V2 117.8(2)
C6 O3 V1 119.4(2)
O8 C7 H7A 109.2
O8 C7 H7B 109.2
O8 C7 C5 112.1(3)
H7A C7 H7B 107.9
C5 C7 H7A 109.2
C5 C7 H7B 109.2
O12 C9 H9A 109.2
O12 C9 H9B 109.2
O12 C9 C12 112.1(3)
H9A C9 H9B 107.9
C12 C9 H9A 109.2
C12 C9 H9B 109.2
O2 C0AA H0AA 109.1
O2 C0AA H0AB 109.1
O2 C0AA C5 112.3(3)
H0AA C0AA H0AB 107.9
C5 C0AA H0AA 109.1
C5 C0AA H0AB 109.1
O15 C11 H11A 109.4
O15 C11 H11B 109.4
O15 C11 C12 111.1(4)
H11A C11 H11B 108.0
C12 C11 H11A 109.4
C12 C11 H11B 109.4
O3 C6 H6A 109.1
O3 C6 H6B 109.1
O3 C6 C5 112.7(4)
H6A C6 H6B 107.8
C5 C6 H6A 109.1
C5 C6 H6B 109.1
C0AA C5 C7 110.9(4)
C0AA C5 C4 110.4(4)
C6 C5 C7 109.6(4)
C6 C5 C0AA 110.9(3)
C6 C5 C4 110.3(4)
C4 C5 C7 104.7(3)
C9 C12 C11 111.3(4)
C9 C12 C13 104.8(4)
C11 C12 C13 110.7(4)
C10 C12 C9 109.8(4)
C10 C12 C11 110.5(4)
C10 C12 C13 109.5(4)
O18 C10 C12 112.7(4)
O18 C10 H10A 109.0
O18 C10 H10B 109.0
C12 C10 H10A 109.0
C12 C10 H10B 109.0
H10A C10 H10B 107.8
N2 N3 C4 119.8(4)
C3 N3 N2 111.2(4)
C3 N3 C4 128.9(4)
N1 N2 N3 105.9(4)
C20 N7 C29 107.5(4)
C20 N7 C28 110.9(4)
C20 N7 C21 110.9(4)
C29 N7 C21 110.1(4)
C28 N7 C29 110.6(4)
C28 N7 C21 106.9(3)
C14 N4 C13 126.9(6)
C14 N4 N5 112.9(7)
N5 N4 C13 120.2(7)
C16A O20B H20B 109.5
C5 C4 H4A 108.6
C5 C4 H4B 108.6
N3 C4 C5 114.6(3)
N3 C4 H4A 108.6
N3 C4 H4B 108.6
H4A C4 H4B 107.6
N7 C20 H20D 108.5
N7 C20 H20E 108.5
H20D C20 H20E 107.5
C19 C20 N7 115.2(4)
C19 C20 H20D 108.5
C19 C20 H20E 108.5
N7 C29 H29A 108.4
N7 C29 H29B 108.4
H29A C29 H29B 107.4
C30 C29 N7 115.7(4)
C30 C29 H29A 108.4
C30 C29 H29B 108.4
N4 C14 H14 128.0
N4 C14 C15 104.1(9)
C15 C14 H14 128.0
C12 C13 H13A 108.5
C12 C13 H13B 108.5
N4 C13 C12 114.9(4)
N4 C13 H13A 108.5
N4 C13 H13B 108.5
H13A C13 H13B 107.5
C29 C30 H30A 109.4
C29 C30 H30B 109.4
C29 C30 C31 111.2(6)
H30A C30 H30B 108.0
C31 C30 H30A 109.4
C31 C30 H30B 109.4
H39A C39 H39B 107.9
C40 C39 H39A 109.1
C40 C39 H39B 109.1
C40 C39 C38 112.3(5)
C38 C39 H39A 109.1
C38 C39 H39B 109.1
C39 C40 H40A 109.5
C39 C40 H40B 109.5
C39 C40 H40C 109.5
H40A C40 H40B 109.5
H40A C40 H40C 109.5
H40B C40 H40C 109.5
C39 C38 H38A 109.2
C39 C38 H38B 109.2
H38A C38 H38B 107.9
C37 C38 C39 112.2(4)
C37 C38 H38A 109.2
C37 C38 H38B 109.2
C38 C37 H37A 108.4
C38 C37 H37B 108.4
C38 C37 N0AA 115.6(4)
H37A C37 H37B 107.4
N0AA C37 H37A 108.4
N0AA C37 H37B 108.4
N5 N6 C15 109.4(7)
H16A C16B H16B 108.6
C15 C16B H16A 110.3
C15 C16B H16B 110.3
O20A C16B H16A 110.3
O20A C16B H16B 110.3
O20A C16B C15 107(3)
H18A C18 H18B 107.6
C17 C18 H18A 108.7
C17 C18 H18B 108.7
C17 C18 C19 114.4(8)
C19 C18 H18A 108.7
C19 C18 H18B 108.7
C18 C17 H17A 109.5
C18 C17 H17B 109.5
C18 C17 H17C 109.5
H17A C17 H17B 109.5
H17A C17 H17C 109.5
H17B C17 H17C 109.5
N2 N1 C2 108.7(4)
N3 C3 H3 127.6
N3 C3 C2 104.8(5)
C2 C3 H3 127.6
N1 C2 C3 109.4(4)
N1 C2 C1 122.9(5)
C3 C2 C1 127.6(6)
C2 C1 H1AA 109.3
C2 C1 H1AB 109.3
C2 C1 H1BC 108.3
C2 C1 H1BD 108.3
H1AA C1 H1AB 107.9
H1BC C1 H1BD 107.4
O21A C1 C2 111.7(6)
O21A C1 H1AA 109.3
O21A C1 H1AB 109.3
O21B C1 C2 116.0(14)
O21B C1 H1BC 108.3
O21B C1 H1BD 108.3
C37 N0AA C8 105.9(4)
C36 N0AA C37 111.1(4)
C36 N0AA C8 110.8(4)
C36 N0AA C41 105.9(4)
C41 N0AA C37 111.6(5)
C41 N0AA C8 111.6(5)
N7 C28 H28A 108.4
N7 C28 H28B 108.4
H28A C28 H28B 107.5
C27 C28 N7 115.5(4)
C27 C28 H28A 108.4
C27 C28 H28B 108.4
N0AA C8 H8A 108.7
N0AA C8 H8B 108.7
H8A C8 H8B 107.6
C46 C8 N0AA 114.3(5)
C46 C8 H8A 108.7
C46 C8 H8B 108.7
C28 C27 H27A 109.6
C28 C27 H27B 109.6
H27A C27 H27B 108.1
C26 C27 C28 110.4(4)
C26 C27 H27A 109.6
C26 C27 H27B 109.6
N0AA C36 H36A 108.5
N0AA C36 H36B 108.5
N0AA C36 C35 115.2(4)
H36A C36 H36B 107.5
C35 C36 H36A 108.5
C35 C36 H36B 108.5
N7 C21 H21C 108.7
N7 C21 H21D 108.7
H21C C21 H21D 107.6
C22 C21 N7 114.3(4)
C22 C21 H21C 108.7
C22 C21 H21D 108.7
N0AA C41 H41A 108.5
N0AA C41 H41B 108.5
H41A C41 H41B 107.5
C42 C41 N0AA 115.0(5)
C42 C41 H41A 108.5
C42 C41 H41B 108.5
C27 C26 H26A 108.8
C27 C26 H26B 108.8
C27 C26 C25 113.7(5)
H26A C26 H26B 107.7
C25 C26 H26A 108.8
C25 C26 H26B 108.8
C26 C25 H25A 109.5
C26 C25 H25B 109.5
C26 C25 H25C 109.5
H25A C25 H25B 109.5
H25A C25 H25C 109.5
H25B C25 H25C 109.5
C21 C22 H22A 109.1
C21 C22 H22B 109.1
H22A C22 H22B 107.8
C23 C22 C21 112.5(5)
C23 C22 H22A 109.1
C23 C22 H22B 109.1
C41 C42 H42A 109.3
C41 C42 H42B 109.3
H42A C42 H42B 108.0
C43 C42 C41 111.6(7)
C43 C42 H42A 109.3
C43 C42 H42B 109.3
C36 C35 H35A 109.9
C36 C35 H35B 109.9
H35A C35 H35B 108.3
C34 C35 C36 108.8(6)
C34 C35 H35A 109.9
C34 C35 H35B 109.9
C30 C31 H31A 107.8
C30 C31 H31B 107.8
C30 C31 H31C 111.7
C30 C31 H31D 111.7
C30 C31 C32B 100.3(12)
H31A C31 H31B 107.2
H31C C31 H31D 109.5
C32A C31 C30 118.0(10)
C32A C31 H31A 107.8
C32A C31 H31B 107.8
C32B C31 H31C 111.7
C32B C31 H31D 111.7
C31 C32A H32A 109.5
C31 C32A H32B 109.5
C31 C32A H32C 109.5
H32A C32A H32B 109.5
H32A C32A H32C 109.5
H32B C32A H32C 109.5
C8 C46 H46A 110.4
C8 C46 H46B 110.4
C8 C46 H46C 108.7
C8 C46 H46D 108.7
C8 C46 C47B 106.4(8)
H46A C46 H46B 108.6
H46C C46 H46D 107.6
C47B C46 H46A 110.4
C47B C46 H46B 110.4
C47A C46 C8 114.4(7)
C47A C46 H46C 108.7
C47A C46 H46D 108.7
C22 C23 H23A 109.3
C22 C23 H23B 109.3
C22 C23 C24 111.8(7)
H23A C23 H23B 107.9
C24 C23 H23A 109.3
C24 C23 H23B 109.3
H48A C48A H48B 109.5
H48A C48A H48C 109.5
H48B C48A H48C 109.5
C47A C48A H48A 109.5
C47A C48A H48B 109.5
C47A C48A H48C 109.5
C42 C43 H43A 107.9
C42 C43 H43B 107.9
C42 C43 H43C 109.8
C42 C43 H43D 109.8
C42 C43 C44B 109.5(16)
H43A C43 H43B 107.2
H43C C43 H43D 108.2
C44A C43 C42 117.7(13)
C44A C43 H43A 107.9
C44A C43 H43B 107.9
C44B C43 H43C 109.8
C44B C43 H43D 109.8
C23 C24 H24A 109.5
C23 C24 H24B 109.5
C23 C24 H24C 109.5
H24A C24 H24B 109.5
H24A C24 H24C 109.5
H24B C24 H24C 109.5
C43 C44A H44A 109.5
C43 C44A H44B 109.5
C43 C44A H44C 109.5
H44A C44A H44B 109.5
H44A C44A H44C 109.5
H44B C44A H44C 109.5
C35 C34 H34A 108.9
C35 C34 H34B 108.9
H34A C34 H34B 107.8
C33 C34 C35 113.2(7)
C33 C34 H34A 108.9
C33 C34 H34B 108.9
C1 O21A H21A 109.5
C34 C33 H33A 109.5
C34 C33 H33B 109.5
C34 C33 H33C 109.5
H33A C33 H33B 109.5
H33A C33 H33C 109.5
H33B C33 H33C 109.5
C20 C19 C18 110.5(5)
C20 C19 H19A 109.6
C20 C19 H19B 109.6
C18 C19 H19A 109.6
C18 C19 H19B 109.6
H19A C19 H19B 108.1
N6 N5 N4 105.9(9)
C14 C15 C16B 118(2)
C14 C15 C16A 139.7(14)
C14 C15 C16C 111(2)
N6 C15 C14 107.8(8)
N6 C15 C16B 133.8(18)
N6 C15 C16A 112.5(11)
N6 C15 C16C 141(2)
C43 C44B H44D 109.5
C43 C44B H44E 109.5
C43 C44B H44F 109.5
H44D C44B H44E 109.5
H44D C44B H44F 109.5
H44E C44B H44F 109.5
C31 C32B H32D 109.5
C31 C32B H32E 109.5
C31 C32B H32F 109.5
H32D C32B H32E 109.5
H32D C32B H32F 109.5
H32E C32B H32F 109.5
C46 C47B H47A 109.3
C46 C47B H47B 109.3
H47A C47B H47B 107.9
C48B C47B C46 111.7(15)
C48B C47B H47A 109.3
C48B C47B H47B 109.3
C47B C48B H48D 109.5
C47B C48B H48E 109.5
C47B C48B H48F 109.5
H48D C48B H48E 109.5
H48D C48B H48F 109.5
H48E C48B H48F 109.5
C1 O21B H21B 109.5
C46 C47A C48A 105.1(11)
C46 C47A H47C 110.7
C46 C47A H47D 110.7
C48A C47A H47C 110.7
C48A C47A H47D 110.7
H47C C47A H47D 108.8
O20B C16A C15 109.2(10)
O20B C16A H16C 109.8
O20B C16A H16D 109.8
C15 C16A H16C 109.8
C15 C16A H16D 109.8
H16C C16A H16D 108.3
C16B O20A H20A 109.5
C16C O20C H20C 109.5
C15 C16C H16E 102.6
C15 C16C H16F 102.6
O20C C16C C15 138(4)
O20C C16C H16E 102.6
O20C C16C H16F 102.6
H16E C16C H16F 105.0

loop_
_geom_bond_atom_site_label_1
_geom_bond_atom_site_label_2
_geom_bond_distance
V2 V6 3.0159(10)
V2 V5 3.0275(10)
V2 O0AA 2.223(3)
V2 O4 1.827(3)
V2 O5 1.829(3)
V2 O2 2.026(3)
V2 O6 1.604(3)
V2 O3 2.022(3)
V3 V6 3.0270(10)
V3 V4 3.0324(11)
V3 O0AA 2.240(3)
V3 O10 1.809(3)
V3 O16 1.840(3)
V3 O2 2.005(3)
V3 O8 2.042(3)
V3 O9 1.607(3)
V6 O0AA 2.234(3)
V6 O4 1.811(3)
V6 O15 2.023(3)
V6 O12 2.007(3)
V6 O10 1.837(3)
V6 O11 1.594(3)
V5 V1 3.0430(10)
V5 O0AA 2.248(3)
V5 O14 1.814(3)
V5 O18 2.019(3)
V5 O12 2.025(3)
V5 O5 1.831(3)
V5 O13 1.616(3)
V1 V4 3.0284(11)
V1 O0AA 2.240(3)
V1 O14 1.835(3)
V1 O17 1.812(3)
V1 O8 2.011(3)
V1 O7 1.604(3)
V1 O3 2.016(3)
V4 O0AA 2.245(3)
V4 O15 2.014(3)
V4 O18 2.024(3)
V4 O16 1.821(3)
V4 O17 1.851(4)
V4 O19 1.605(3)
O15 C11 1.439(5)
O18 C10 1.439(6)
O12 C9 1.434(5)
O2 C0AA 1.429(5)
O8 C7 1.429(5)
O3 C6 1.437(5)
C7 H7A 0.9700
C7 H7B 0.9700
C7 C5 1.537(5)
C9 H9A 0.9700
C9 H9B 0.9700
C9 C12 1.525(7)
C0AA H0AA 0.9700
C0AA H0AB 0.9700
C0AA C5 1.522(6)
C11 H11A 0.9700
C11 H11B 0.9700
C11 C12 1.528(6)
C6 H6A 0.9700
C6 H6B 0.9700
C6 C5 1.514(6)
C5 C4 1.531(6)
C12 C10 1.517(7)
C12 C13 1.553(6)
C10 H10A 0.9700
C10 H10B 0.9700
N3 N2 1.352(6)
N3 C4 1.455(5)
N3 C3 1.339(6)
N2 N1 1.326(6)
N7 C20 1.517(6)
N7 C29 1.526(6)
N7 C28 1.526(6)
N7 C21 1.527(6)
N4 C14 1.345(10)
N4 C13 1.448(8)
N4 N5 1.347(9)
O20B H20B 0.8200
O20B C16A 1.422(14)
C4 H4A 0.9700
C4 H4B 0.9700
C20 H20D 0.9700
C20 H20E 0.9700
C20 C19 1.497(8)
C29 H29A 0.9700
C29 H29B 0.9700
C29 C30 1.500(9)
C14 H14 0.9300
C14 C15 1.385(10)
C13 H13A 0.9700
C13 H13B 0.9700
C30 H30A 0.9700
C30 H30B 0.9700
C30 C31 1.517(9)
C39 H39A 0.9700
C39 H39B 0.9700
C39 C40 1.500(8)
C39 C38 1.515(7)
C40 H40A 0.9600
C40 H40B 0.9600
C40 H40C 0.9600
C38 H38A 0.9700
C38 H38B 0.9700
C38 C37 1.507(7)
C37 H37A 0.9700
C37 H37B 0.9700
C37 N0AA 1.521(6)
N6 N5 1.325(12)
N6 C15 1.379(14)
C16B H16A 0.9700
C16B H16B 0.9700
C16B C15 1.547(18)
C16B O20A 1.42(2)
C18 H18A 0.9700
C18 H18B 0.9700
C18 C17 1.448(13)
C18 C19 1.529(9)
C17 H17A 0.9600
C17 H17B 0.9600
C17 H17C 0.9600
N1 C2 1.348(8)
C3 H3 0.9300
C3 C2 1.348(7)
C2 C1 1.509(7)
C1 H1AA 0.9700
C1 H1AB 0.9700
C1 H1BC 0.9700
C1 H1BD 0.9700
C1 O21A 1.464(11)
C1 O21B 1.31(3)
N0AA C8 1.529(7)
N0AA C36 1.519(7)
N0AA C41 1.519(8)
C28 H28A 0.9700
C28 H28B 0.9700
C28 C27 1.509(7)
C8 H8A 0.9700
C8 H8B 0.9700
C8 C46 1.514(8)
C27 H27A 0.9700
C27 H27B 0.9700
C27 C26 1.509(8)
C36 H36A 0.9700
C36 H36B 0.9700
C36 C35 1.522(9)
C21 H21C 0.9700
C21 H21D 0.9700
C21 C22 1.508(8)
C41 H41A 0.9700
C41 H41B 0.9700
C41 C42 1.511(9)
C26 H26A 0.9700
C26 H26B 0.9700
C26 C25 1.511(9)
C25 H25A 0.9600
C25 H25B 0.9600
C25 H25C 0.9600
C22 H22A 0.9700
C22 H22B 0.9700
C22 C23 1.505(10)
C42 H42A 0.9700
C42 H42B 0.9700
C42 C43 1.507(12)
C35 H35A 0.9700
C35 H35B 0.9700
C35 C34 1.517(9)
C31 H31A 0.9700
C31 H31B 0.9700
C31 H31C 0.9700
C31 H31D 0.9700
C31 C32A 1.457(19)
C31 C32B 1.52(3)
C32A H32A 0.9600
C32A H32B 0.9600
C32A H32C 0.9600
C46 H46A 0.9700
C46 H46B 0.9700
C46 H46C 0.9700
C46 H46D 0.9700
C46 C47B 1.658(18)
C46 C47A 1.471(12)
C23 H23A 0.9700
C23 H23B 0.9700
C23 C24 1.511(12)
C48A H48A 0.9600
C48A H48B 0.9600
C48A H48C 0.9600
C48A C47A 1.502(18)
C43 H43A 0.9700
C43 H43B 0.9700
C43 H43C 0.9700
C43 H43D 0.9700
C43 C44A 1.42(2)
C43 C44B 1.54(3)
C24 H24A 0.9600
C24 H24B 0.9600
C24 H24C 0.9600
C44A H44A 0.9600
C44A H44B 0.9600
C44A H44C 0.9600
C34 H34A 0.9700
C34 H34B 0.9700
C34 C33 1.512(12)
O21A H21A 0.8200
C33 H33A 0.9600
C33 H33B 0.9600
C33 H33C 0.9600
C19 H19A 0.9700
C19 H19B 0.9700
C15 C16A 1.515(13)
C15 C16C 1.561(19)
C44B H44D 0.9600
C44B H44E 0.9600
C44B H44F 0.9600
C32B H32D 0.9600
C32B H32E 0.9600
C32B H32F 0.9600
C47B H47A 0.9700
C47B H47B 0.9700
C47B C48B 1.44(2)
C48B H48D 0.9600
C48B H48E 0.9600
C48B H48F 0.9600
O21B H21B 0.8200
C47A H47C 0.9700
C47A H47D 0.9700
C16A H16C 0.9700
C16A H16D 0.9700
O20A H20A 0.8200
O20C H20C 0.8200
O20C C16C 1.45(2)
C16C H16E 0.9700
C16C H16F 0.9700
